data_7213151
loop_
_publ_author_name
'Vaidhyanathan, R.'
'Natarajan, Srinivasan'
'Rao, C. N. R.'

_publ_section_title
;
 Unusual dual role of the organic amine in an open&#x00AD;framework
 structure
;
_journal_issue 11
_journal_name_full 'Journal of Materials Chemistry'
_journal_page_first 2789
_journal_paper_doi 10.1039/a905506a
_journal_volume 9
_journal_year 1999
_chemical_formula_sum 'C12 H52 N8 O43 P10 Zn12'
_chemical_formula_weight 1927.6
_chemical_name_systematic
; 
 ? 
;
_space_group_IT_number 7
_symmetry_cell_setting monoclinic
_symmetry_space_group_name_Hall 'P -2yac'
_symmetry_space_group_name_H-M 'P 1 n 1'
_atom_sites_solution_hydrogens geom
_atom_sites_solution_primary direct
_atom_sites_solution_secondary difmap
_audit_creation_method SHELXL
_cell_angle_alpha 90.00
_cell_angle_beta 90.3080(10)
_cell_angle_gamma 90.00
_cell_formula_units_Z 2
_cell_length_a 13.0923(2)
_cell_length_b 14.2717(2)
_cell_length_c 14.21970(10)
_cell_measurement_temperature 298(2)
_cell_volume 2656.90(6)
_computing_cell_refinement 'Siemens XSCANS'
_computing_data_collection 'Siemens XSCANS'
_computing_data_reduction 'Siemens SHELXTL'
_computing_molecular_graphics 'Siemens SHELXTL'
_computing_publication_material 'Siemens SHELXTL'
_computing_structure_refinement 'SHELXL-93 (Sheldrick, 1993)'
_computing_structure_solution 'SHELXS-86 (Sheldrick, 1990)'
_diffrn_ambient_temperature 293(2)
_diffrn_measurement_device 'Siemens SMART'
_diffrn_measurement_method '\w scans'
_diffrn_radiation_monochromator graphite
_diffrn_radiation_source 'fine-focus sealed tube'
_diffrn_radiation_type MoK\a
_diffrn_radiation_wavelength 0.71073
_diffrn_reflns_av_R_equivalents 0.0296
_diffrn_reflns_av_sigmaI/netI 0.0441
_diffrn_reflns_limit_h_max 12
_diffrn_reflns_limit_h_min -14
_diffrn_reflns_limit_k_max 15
_diffrn_reflns_limit_k_min -15
_diffrn_reflns_limit_l_max 15
_diffrn_reflns_limit_l_min -15
_diffrn_reflns_number 10808
_diffrn_reflns_theta_max 23.27
_diffrn_reflns_theta_min 1.43
_exptl_absorpt_coefficient_mu 6.598
_exptl_absorpt_correction_type none
_exptl_crystal_density_diffrn 2.731
_exptl_crystal_F_000 2100
_refine_diff_density_max 1.180
_refine_diff_density_min -0.760
_refine_diff_density_rms 0.226
_refine_ls_abs_structure_details 'Flack H D (1983), Acta Cryst. A39, 876-881'
_refine_ls_abs_structure_Flack 0.51(2)
_refine_ls_extinction_coef 0.0024(2)
_refine_ls_extinction_expression Fc^*^=kFc[1+0.001xFc^2^\l^3^/sin(2\q)]^-1/4^
_refine_ls_extinction_method SHELXL
_refine_ls_goodness_of_fit_all 1.165
_refine_ls_goodness_of_fit_obs 1.095
_refine_ls_matrix_type full
_refine_ls_number_parameters 745
_refine_ls_number_reflns 5571
_refine_ls_number_restraints 2
_refine_ls_restrained_S_all 1.165
_refine_ls_restrained_S_obs 1.095
_refine_ls_R_factor_all 0.0397
_refine_ls_R_factor_obs 0.0372
_refine_ls_shift/esd_max -0.010
_refine_ls_shift/esd_mean 0.000
_refine_ls_structure_factor_coef Fsqd
_refine_ls_weighting_details 'w=1/[\s^2^(Fo^2^)+(0.0601P)^2^+11.1782P] where P=(Fo^2^+2Fc^2^)/3'
_refine_ls_weighting_scheme calc
_refine_ls_wR_factor_all 0.1115
_refine_ls_wR_factor_obs 0.1023
_reflns_number_observed 5332
_reflns_number_total 5571
_reflns_observed_criterion >2sigma(I)
_cod_data_source_file 905506asup1.cif
_cod_data_source_block datam
_cod_depositor_comments
;
The following automatic conversions were performed:

'_symmetry_cell_setting' value 'Monoclinic' changed to 'monoclinic'
according to /home/saulius/struct/CIF-dictionaries/cif_core.dic
dictionary named 'cif_core.dic' version 2.4.2 from 2011-04-26.

Automatic conversion script
Id: cif_fix_values 1891 2012-01-12 08:04:46Z andrius 

The following automatic conversions were performed:

'_refine_ls_weighting_scheme' value 'calc
w=1/[\s^2^(Fo^2^)+(0.0601P)^2^+11.1782P] where P=(Fo^2^+2Fc^2^)/3'
was changed to 'calc'. New tag '_refine_ls_weighting_details' was
created. The value of the new tag was set to
'w=1/[\s^2^(Fo^2^)+(0.0601P)^2^+11.1782P] where P=(Fo^2^+2Fc^2^)/3'.

Automatic conversion script
Id: cif_fix_values 3143 2015-03-26 13:38:13Z robertas 
;
_cod_original_sg_symbol_H-M Pn
_cod_database_code 7213151

loop_
_symmetry_equiv_pos_as_xyz
'x, y, z'
'x+1/2, -y, z+1/2'

loop_
_atom_site_aniso_label
_atom_site_aniso_U_11
_atom_site_aniso_U_22
_atom_site_aniso_U_33
_atom_site_aniso_U_23
_atom_site_aniso_U_13
_atom_site_aniso_U_12
Zn1 0.0137(8) 0.0162(7) 0.0100(8) -0.0003(6) 0.0021(6) -0.0020(6)
Zn2 0.0150(8) 0.0170(8) 0.0123(8) 0.0012(6) 0.0026(6) -0.0008(6)
Zn3 0.0152(8) 0.0186(8) 0.0091(8) 0.0011(6) 0.0004(6) 0.0001(6)
Zn4 0.0175(8) 0.0140(7) 0.0124(8) 0.0008(6) 0.0018(6) 0.0013(6)
Zn5 0.0135(8) 0.0117(7) 0.0138(8) -0.0011(6) 0.0018(6) 0.0002(6)
Zn6 0.0123(9) 0.0205(8) 0.0158(9) 0.0023(6) 0.0028(7) 0.0011(6)
Zn7 0.0153(8) 0.0111(7) 0.0137(8) -0.0004(6) 0.0018(6) -0.0002(6)
Zn8 0.0178(9) 0.0208(8) 0.0100(8) -0.0005(6) 0.0025(6) -0.0009(6)
Zn9 0.0162(9) 0.0217(8) 0.0134(9) 0.0016(6) 0.0022(7) -0.0007(6)
Zn10 0.0175(8) 0.0131(7) 0.0213(9) -0.0011(6) 0.0004(7) 0.0006(6)
Zn11 0.0262(14) 0.0337(14) 0.0189(13) 0.0022(11) 0.0013(10) -0.0015(11)
Zn12 0.0209(13) 0.0253(13) 0.0167(13) 0.0005(9) 0.0023(10) 0.0042(10)
Zn13 0.020(3) 0.036(3) 0.022(3) 0.000(2) 0.004(2) 0.002(2)
Zn14 0.034(4) 0.047(4) 0.033(4) -0.004(3) 0.000(3) -0.001(3)
P1 0.007(2) 0.016(2) 0.015(2) -0.0013(13) 0.0017(15) 0.0018(12)
P2 0.014(2) 0.0082(14) 0.014(2) 0.0035(13) 0.0033(14) 0.0005(13)
P3 0.012(2) 0.019(2) 0.014(2) 0.0043(13) 0.0005(15) 0.0007(14)
P4 0.012(2) 0.0087(14) 0.011(2) 0.0011(12) 0.0012(14) -0.0010(13)
P5 0.016(2) 0.0106(15) 0.013(2) -0.0031(13) -0.0010(14) 0.0009(13)
P6 0.016(2) 0.0059(14) 0.011(2) -0.0009(12) 0.0015(13) 0.0015(13)
P7 0.014(2) 0.017(2) 0.008(2) -0.0015(13) 0.0014(14) 0.0006(13)
P8 0.018(2) 0.017(2) 0.009(2) 0.0003(14) -0.0005(15) -0.0032(14)
P9 0.014(2) 0.017(2) 0.008(2) 0.0009(13) 0.0009(14) -0.0014(14)
P10 0.010(2) 0.018(2) 0.007(2) 0.0014(13) 0.0015(14) -0.0033(13)
O1 0.025(7) 0.050(7) 0.040(7) -0.013(6) 0.009(5) 0.011(5)
O2 0.032(6) 0.020(5) 0.022(6) -0.009(4) 0.005(5) -0.003(4)
O3 0.027(5) 0.034(5) 0.004(5) 0.002(4) -0.002(4) 0.007(4)
O4 0.030(6) 0.018(5) 0.024(6) 0.005(4) -0.011(5) 0.003(4)
O5 0.026(5) 0.016(5) 0.025(6) 0.004(4) -0.005(4) -0.010(4)
O6 0.018(5) 0.019(5) 0.031(6) -0.006(4) 0.005(4) -0.005(4)
O7 0.028(5) 0.030(5) 0.007(5) -0.005(4) 0.002(4) -0.018(4)
O8 0.030(6) 0.035(6) 0.030(7) -0.007(5) -0.020(5) 0.001(4)
O9 0.030(6) 0.033(5) 0.020(6) -0.004(4) -0.011(5) -0.001(4)
O10 0.021(5) 0.030(5) 0.022(6) 0.010(4) 0.005(4) 0.011(4)
O11 0.004(5) 0.042(6) 0.017(5) -0.006(4) 0.003(4) 0.001(4)
O12 0.022(5) 0.029(5) 0.007(5) 0.003(4) 0.003(4) 0.000(4)
O13 0.060(8) 0.019(5) 0.013(5) -0.004(4) 0.016(5) -0.003(5)
O14 0.038(6) 0.011(4) 0.029(6) 0.004(4) 0.012(5) 0.001(4)
O15 0.020(6) 0.022(5) 0.057(8) 0.000(5) 0.004(5) -0.008(4)
O16 0.025(5) 0.019(5) 0.013(5) 0.000(4) 0.004(4) 0.010(4)
O17 0.023(5) 0.034(5) 0.014(5) 0.001(4) -0.004(4) 0.009(4)
O18 0.023(5) 0.017(5) 0.021(5) 0.005(4) -0.006(4) -0.006(4)
O19 0.017(5) 0.026(5) 0.020(5) -0.002(4) 0.010(4) -0.003(4)
O20 0.048(7) 0.008(4) 0.014(5) 0.004(3) -0.007(5) 0.003(4)
O21 0.017(5) 0.032(5) 0.011(5) 0.008(4) -0.008(4) -0.005(4)
O22 0.022(6) 0.051(6) 0.015(5) -0.007(5) 0.006(4) -0.014(5)
O23 0.015(5) 0.027(5) 0.024(6) 0.005(4) 0.000(4) 0.001(4)
O24 0.009(6) 0.054(7) 0.041(7) 0.006(5) -0.002(5) -0.011(5)
O25 0.032(6) 0.019(5) 0.026(6) 0.000(4) -0.002(5) -0.002(4)
O26 0.027(6) 0.019(5) 0.022(6) 0.005(4) 0.004(4) 0.002(4)
O27 0.033(6) 0.028(5) 0.022(6) 0.014(4) -0.001(5) -0.018(4)
O28 0.031(6) 0.022(5) 0.023(6) -0.005(4) -0.013(4) -0.001(4)
O29 0.028(6) 0.056(7) 0.022(6) 0.021(5) -0.017(5) -0.015(5)
O30 0.025(5) 0.020(5) 0.034(6) 0.000(4) 0.012(5) -0.001(4)
O31 0.033(6) 0.016(5) 0.014(5) 0.002(4) -0.005(4) 0.007(4)
O32 0.012(5) 0.042(5) 0.005(5) 0.000(4) 0.001(4) 0.003(4)
O33 0.030(6) 0.026(5) 0.020(5) -0.002(4) 0.000(4) -0.009(4)
O34 0.031(7) 0.045(7) 0.025(6) -0.004(5) 0.007(5) -0.008(5)
O35 0.021(6) 0.027(5) 0.034(6) 0.008(5) 0.001(4) -0.002(4)
O36 0.023(6) 0.026(5) 0.024(6) -0.004(4) -0.006(4) -0.005(4)
O37 0.030(6) 0.025(5) 0.029(6) 0.007(4) 0.003(5) -0.004(4)
O38 0.014(5) 0.027(5) 0.029(6) 0.009(4) 0.002(4) 0.009(4)
O39 0.032(6) 0.020(5) 0.040(7) -0.008(4) -0.015(5) 0.005(4)
O40 0.044(7) 0.011(4) 0.027(6) -0.004(4) 0.016(5) 0.000(4)
O41 0.033(8) 0.033(8) 0.005(7) -0.004(6) 0.005(6) -0.005(7)
O42 0.035(9) 0.035(8) 0.011(7) -0.001(6) 0.007(6) -0.023(7)
O100 0.065(17) 0.615(69) 0.206(28) 0.070(35) 0.026(18) -0.005(26)
N8 0.028(7) 0.025(6) 0.012(6) 0.002(5) 0.005(5) -0.002(5)
N7 0.038(8) 0.028(7) 0.042(9) -0.005(6) 0.003(7) 0.015(6)
N6 0.037(8) 0.021(6) 0.045(9) -0.009(6) 0.004(7) -0.006(5)
N5 0.043(8) 0.029(6) 0.011(7) -0.005(5) -0.005(6) 0.007(6)
C12 0.040(10) 0.033(8) 0.026(9) 0.006(7) 0.002(7) 0.002(7)
C11 0.027(8) 0.019(6) 0.026(8) -0.001(6) 0.010(6) -0.006(6)
C10 0.025(8) 0.027(8) 0.033(10) 0.004(7) 0.004(7) 0.003(6)
C9 0.034(9) 0.017(7) 0.028(9) 0.007(6) -0.001(7) -0.008(6)
C8 0.038(10) 0.025(7) 0.046(11) 0.001(7) -0.016(8) -0.009(7)
C7 0.047(10) 0.015(7) 0.022(8) -0.002(6) -0.001(7) -0.004(6)

loop_
_atom_site_label
_atom_site_type_symbol
_atom_site_fract_x
_atom_site_fract_y
_atom_site_fract_z
_atom_site_U_iso_or_equiv
_atom_site_thermal_displace_type
_atom_site_occupancy
_atom_site_calc_flag
_atom_site_refinement_flags
Zn1 Zn 0.75723(11) 2.53094(10) 0.66994(10) 0.0133(3) Uani 1 d .
Zn2 Zn 1.04230(11) 1.97570(10) 0.66801(11) 0.0147(4) Uani 1 d .
Zn3 Zn 1.08391(11) 2.01418(10) 0.42037(10) 0.0143(4) Uani 1 d .
Zn4 Zn 0.66793(11) 2.62427(9) 0.07923(10) 0.0146(3) Uani 1 d .
Zn5 Zn 0.64804(11) 1.87753(9) 0.51074(10) 0.0130(3) Uani 1 d .
Zn6 Zn 0.97820(11) 2.51579(10) 0.02262(11) 0.0162(4) Uani 1 d .
Zn7 Zn 0.66739(11) 2.13159(9) 0.53930(10) 0.0134(3) Uani 1 d .
Zn8 Zn 0.80757(13) 2.49608(10) 0.42315(11) 0.0162(4) Uani 1 d .
Zn9 Zn 1.36295(12) 2.01201(10) 0.57041(11) 0.0171(4) Uani 1 d .
Zn10 Zn 0.69539(12) 2.37248(9) 0.04693(11) 0.0173(4) Uani 1 d .
Zn11 Zn 0.8708(2) 1.9562(2) 0.3019(2) 0.0263(7) Uani 0.689(5) d P
Zn12 Zn 0.6245(2) 2.5715(2) 0.2928(2) 0.0209(7) Uani 0.689(5) d P
Zn13 Zn 0.7097(4) 1.9162(4) 0.2987(4) 0.026(2) Uani 0.311(5) d P
Zn14 Zn 0.4817(5) 2.5040(4) 0.2905(5) 0.038(2) Uani 0.311(5) d P
P1 P 0.8603(3) 1.9975(2) 0.5119(3) 0.0129(8) Uani 1 d .
P2 P 1.1923(3) 1.8579(2) 0.5465(3) 0.0119(7) Uani 1 d .
P3 P 0.4820(3) 2.4764(2) 0.0752(3) 0.0153(8) Uani 1 d .
P4 P 0.6717(3) 2.3602(2) 0.5482(2) 0.0108(7) Uani 1 d .
P5 P 0.6496(3) 2.6452(2) 0.5026(2) 0.0133(7) Uani 1 d .
P6 P 1.1689(3) 2.1444(2) 0.5885(2) 0.0111(7) Uani 1 d .
P7 P 0.8235(3) 2.4988(2) 0.1932(2) 0.0129(8) Uani 1 d .
P8 P 0.7712(3) 2.5312(2) -0.0977(2) 0.0146(7) Uani 1 d .
P9 P 0.5209(3) 2.0275(2) 0.3972(2) 0.0126(7) Uani 1 d .
P10 P 0.5670(3) 1.9842(2) 0.6869(2) 0.0114(7) Uani 1 d .
O1 O 0.9034(9) 2.5307(7) 0.6527(8) 0.038(3) Uani 1 d .
O2 O 0.6784(7) 2.4232(6) 0.6347(7) 0.025(2) Uani 1 d .
O3 O 0.7370(7) 2.5528(6) 0.8027(6) 0.022(2) Uani 1 d .
O4 O 0.7145(7) 2.6364(6) 0.5901(7) 0.024(2) Uani 1 d .
O5 O 1.1306(7) 2.0820(6) 0.6698(7) 0.022(2) Uani 1 d .
O6 O 1.0982(7) 1.8614(6) 0.6105(7) 0.022(2) Uani 1 d .
O7 O 0.9924(7) 1.9544(6) 0.7934(6) 0.022(2) Uani 1 d .
O8 O 0.9145(9) 2.0064(7) 0.6038(8) 0.032(3) Uani 1 d .
O9 O 1.1106(8) 2.1230(6) 0.4974(7) 0.028(2) Uani 1 d .
O10 O 1.1755(7) 1.9128(6) 0.4528(7) 0.025(2) Uani 1 d .
O11 O 0.9373(7) 1.9854(7) 0.4306(7) 0.021(2) Uani 1 d .
O12 O 1.0971(7) 2.0420(6) 0.2882(6) 0.019(2) Uani 1 d .
O13 O 0.7372(8) 2.6120(6) -0.0345(7) 0.031(3) Uani 1 d .
O14 O 0.6452(8) 2.7529(6) 0.1157(7) 0.026(2) Uani 1 d .
O15 O 0.5325(8) 2.5734(6) 0.0789(8) 0.033(3) Uani 1 d .
O16 O 0.7320(7) 2.5692(6) 0.1916(6) 0.019(2) Uani 1 d .
O17 O 0.5994(7) 1.9472(7) 0.4012(6) 0.024(2) Uani 1 d .
O18 O 0.7927(7) 1.9111(6) 0.5099(7) 0.020(2) Uani 1 d .
O19 O 0.5717(7) 1.8982(6) 0.6242(7) 0.021(2) Uani 1 d .
O20 O 0.6451(8) 1.7482(6) 0.4702(6) 0.024(2) Uani 1 d .
O21 O 1.0675(7) 2.6224(6) -0.0031(6) 0.020(2) Uani 1 d .
O22 O 0.9152(8) 2.5405(7) 0.1444(7) 0.029(2) Uani 1 d .
O23 O 1.0413(7) 2.3910(6) 0.0185(7) 0.022(2) Uani 1 d .
O24 O 0.8904(8) 2.5236(8) -0.0914(8) 0.035(3) Uani 1 d .
O25 O 0.6803(7) 2.2578(6) 0.5786(7) 0.026(2) Uani 1 d .
O26 O 0.7993(7) 2.0878(6) 0.4923(7) 0.023(2) Uani 1 d .
O27 O 0.6425(8) 2.0593(6) 0.6540(7) 0.028(2) Uani 1 d .
O28 O 0.5664(8) 2.1177(6) 0.4404(7) 0.025(2) Uani 1 d .
O29 O 0.9314(8) 2.5403(8) 0.4783(8) 0.036(3) Uani 1 d .
O30 O 0.7626(7) 2.3799(6) 0.4821(7) 0.026(2) Uani 1 d .
O31 O 0.6974(7) 2.5892(6) 0.4190(6) 0.021(2) Uani 1 d .
O32 O 0.8527(7) 2.4793(6) 0.2945(6) 0.020(2) Uani 1 d .
O33 O 1.2828(7) 1.9000(6) 0.6004(7) 0.025(2) Uani 1 d .
O34 O 1.4247(9) 1.9994(7) 0.4501(8) 0.034(3) Uani 1 d .
O35 O 1.2852(8) 2.1309(6) 0.5764(8) 0.027(2) Uani 1 d .
O36 O 1.4573(8) 2.0199(6) 0.6839(7) 0.024(2) Uani 1 d .
O37 O 0.7219(8) 2.4392(7) -0.0682(7) 0.028(2) Uani 1 d .
O38 O 0.5592(7) 2.3982(6) 0.0937(7) 0.023(2) Uani 1 d .
O39 O 0.7898(8) 2.4073(6) 0.1472(8) 0.031(3) Uani 1 d .
O40 O 1.2183(8) 1.7578(6) 0.5217(7) 0.027(2) Uani 1 d .
O41 O 0.7664(11) 2.0455(9) 0.2896(9) 0.024(3) Uani 0.689(5) d P
O42 O 0.5798(12) 2.4343(10) 0.2968(10) 0.027(3) Uani 0.689(5) d P
O100 O 1.1669(22) 1.7698(39) -0.2115(35) 0.295(21) Uani 1 d .
N8 N 0.9364(9) 2.2614(7) 0.1366(8) 0.022(3) Uani 1 d .
H25 H 0.9696(9) 2.2827(7) 0.0865(8) 0.033 Uiso 1 calc R
H23 H 0.8735(9) 2.2850(7) 0.1371(8) 0.033 Uiso 1 calc R
H22 H 0.9332(9) 2.1992(7) 0.1342(8) 0.033 Uiso 1 calc R
N7 N 0.9281(10) 2.2613(8) 0.4850(11) 0.036(3) Uani 1 d .
H15 H 0.9595(10) 2.2824(8) 0.5365(11) 0.054 Uiso 1 calc R
H14 H 0.9241(10) 2.1991(8) 0.4875(11) 0.054 Uiso 1 calc R
H13 H 0.8655(10) 2.2854(8) 0.4817(11) 0.054 Uiso 1 calc R
N6 N 0.8920(10) 1.7559(8) 0.9535(10) 0.034(3) Uani 1 d .
H12 H 0.8574(10) 1.7759(8) 1.0033(10) 0.051 Uiso 1 calc R
H11 H 0.9537(10) 1.7819(8) 0.9535(10) 0.051 Uiso 1 calc R
H10 H 0.8981(10) 1.6938(8) 0.9560(10) 0.051 Uiso 1 calc R
N5 N 0.8961(10) 1.7637(8) 0.6039(8) 0.028(3) Uani 1 d .
H3 H 0.8655(10) 1.7908(8) 0.5549(8) 0.042 Uiso 1 calc R
H2 H 0.8921(10) 1.7017(8) 0.5981(8) 0.042 Uiso 1 calc R
H1 H 0.9614(10) 1.7809(8) 0.6058(8) 0.042 Uiso 1 calc R
C12 C 0.9913(13) 2.2904(10) 0.2232(11) 0.033(4) Uani 1 d .
H20 H 0.9958(13) 2.3582(10) 0.2251(11) 0.040 Uiso 1 calc R
H21 H 1.0603(13) 2.2656(10) 0.2220(11) 0.040 Uiso 1 calc R
C11 C 0.9370(12) 2.2554(9) 0.3110(12) 0.024(3) Uani 1 d .
H19 H 0.8667(12) 2.2767(9) 0.3098(12) 0.028 Uiso 1 calc R
H18 H 0.9367(12) 2.1875(9) 0.3111(12) 0.028 Uiso 1 calc R
C10 C 0.9881(11) 2.2901(10) 0.3988(11) 0.028(3) Uani 1 d .
H17 H 0.9934(11) 2.3579(10) 0.3966(11) 0.034 Uiso 1 calc R
H16 H 1.0567(11) 2.2646(10) 0.4028(11) 0.034 Uiso 1 calc R
C9 C 0.8364(12) 1.7826(9) 0.8664(11) 0.027(3) Uani 1 d .
H9 H 0.8288(12) 1.8502(9) 0.8642(11) 0.032 Uiso 1 calc R
H8 H 0.7687(12) 1.7551(9) 0.8670(11) 0.032 Uiso 1 calc R
C8 C 0.8920(13) 1.7503(10) 0.7809(14) 0.036(4) Uani 1 d .
H7 H 0.8887(13) 1.6826(10) 0.7766(14) 0.044 Uiso 1 calc R
H6 H 0.9633(13) 1.7685(10) 0.7853(14) 0.044 Uiso 1 calc R
C7 C 0.8437(12) 1.7940(9) 0.6941(10) 0.028(3) Uani 1 d .
H5 H 0.8471(12) 1.8617(9) 0.6993(10) 0.033 Uiso 1 calc R
H4 H 0.7722(12) 1.7763(9) 0.6910(10) 0.033 Uiso 1 calc R
C2 C 0.3705(22) 2.7622(17) 0.3274(20) 0.087(8) Uiso 1 d .
C3 C 0.4216(18) 2.6819(14) 0.2863(15) 0.066(6) Uiso 1 d .
N4 N 1.0536(9) 1.5959(8) 0.3043(9) 0.030(3) Uiso 1 d .
N1 N 0.3033(9) 2.9262(8) 0.2863(9) 0.030(3) Uiso 1 d .
C6 C 1.0766(15) 1.6934(12) 0.3062(13) 0.053(5) Uiso 1 d .
C4 C 0.8916(27) 1.7521(21) 0.3362(23) 0.068(9) Uiso 0.689(5) d P
C4A C 0.9345(31) 1.7481(26) 0.2611(29) 0.014(9) Uiso 0.311(5) d P
C5 C 0.9875(34) 1.7464(27) 0.3411(30) 0.153(15) Uiso 1 d .
C1 C 0.3484(29) 2.8224(25) 0.2606(27) 0.136(12) Uiso 1 d .
N3 N 0.8146(15) 1.8170(13) 0.2972(14) 0.076(5) Uiso 1 d .
N2 N 0.5441(14) 2.6936(12) 0.2828(12) 0.027(4) Uiso 0.689(5) d P
N2A N 0.4988(33) 2.6564(27) 0.2905(28) 0.027(9) Uiso 0.311(5) d P

loop_
_atom_type_symbol
_atom_type_description
_atom_type_scat_dispersion_real
_atom_type_scat_dispersion_imag
_atom_type_scat_source
C C 0.0033 0.0016 'International Tables Vol C Tables 4.2.6.8 and 6.1.1.4'
H H 0.0000 0.0000 'International Tables Vol C Tables 4.2.6.8 and 6.1.1.4'
N N 0.0061 0.0033 'International Tables Vol C Tables 4.2.6.8 and 6.1.1.4'
O O 0.0106 0.0060 'International Tables Vol C Tables 4.2.6.8 and 6.1.1.4'
P P 0.1023 0.0942 'International Tables Vol C Tables 4.2.6.8 and 6.1.1.4'
Zn Zn 0.2839 1.4301 'International Tables Vol C Tables 4.2.6.8 and 6.1.1.4'
Cl Cl 0.1484 0.1585 'International Tables Vol C Tables 4.2.6.8 and 6.1.1.4'

loop_
_geom_angle_atom_site_label_1
_geom_angle_atom_site_label_2
_geom_angle_atom_site_label_3
_geom_angle
_geom_angle_site_symmetry_1
_geom_angle_site_symmetry_3
O2 Zn1 O1 119.9(4) . .
O2 Zn1 O3 107.9(4) . .
O1 Zn1 O3 105.4(5) . .
O2 Zn1 O4 108.2(4) . .
O1 Zn1 O4 101.9(5) . .
O3 Zn1 O4 113.6(4) . .
O5 Zn2 O7 108.7(4) . .
O5 Zn2 O8 110.2(4) . .
O7 Zn2 O8 100.0(5) . .
O5 Zn2 O6 116.0(4) . .
O7 Zn2 O6 112.5(4) . .
O8 Zn2 O6 108.1(4) . .
O12 Zn3 O9 111.7(4) . .
O12 Zn3 O10 109.1(4) . .
O9 Zn3 O10 110.9(4) . .
O12 Zn3 O11 102.0(4) . .
O9 Zn3 O11 107.4(4) . .
O10 Zn3 O11 115.4(4) . .
O13 Zn4 O15 114.6(5) . .
O13 Zn4 O14 113.5(4) . .
O15 Zn4 O14 102.5(4) . .
O13 Zn4 O16 117.4(4) . .
O15 Zn4 O16 104.0(4) . .
O14 Zn4 O16 103.1(4) . .
O19 Zn5 O20 112.7(4) . .
O19 Zn5 O17 115.0(4) . .
O20 Zn5 O17 104.1(4) . .
O19 Zn5 O18 118.4(4) . .
O20 Zn5 O18 104.4(4) . .
O17 Zn5 O18 100.5(4) . .
O21 Zn6 O22 106.3(4) . .
O21 Zn6 O23 116.6(4) . .
O22 Zn6 O23 111.7(4) . .
O21 Zn6 O24 98.5(4) . .
O22 Zn6 O24 117.9(5) . .
O23 Zn6 O24 105.6(4) . .
O25 Zn7 O28 111.8(4) . .
O25 Zn7 O26 109.1(4) . .
O28 Zn7 O26 108.7(4) . .
O25 Zn7 O27 105.7(4) . .
O28 Zn7 O27 115.8(4) . .
O26 Zn7 O27 105.5(4) . .
O29 Zn8 O32 99.6(5) . .
O29 Zn8 O30 111.3(4) . .
O32 Zn8 O30 113.2(4) . .
O29 Zn8 O31 114.3(5) . .
O32 Zn8 O31 106.5(4) . .
O30 Zn8 O31 111.4(4) . .
O34 Zn9 O33 110.4(4) . .
O34 Zn9 O35 109.9(4) . .
O33 Zn9 O35 114.4(4) . .
O34 Zn9 O36 117.4(5) . .
O33 Zn9 O36 101.3(4) . .
O35 Zn9 O36 103.3(4) . .
O40 Zn10 O37 106.9(4) 2_494 .
O40 Zn10 O38 113.1(4) 2_494 .
O37 Zn10 O38 111.6(4) . .
O40 Zn10 O39 106.6(4) 2_494 .
O37 Zn10 O39 112.3(4) . .
O38 Zn10 O39 106.4(4) . .
O41 Zn11 O36 102.4(5) . 2_494
O41 Zn11 O11 104.4(5) . .
O36 Zn11 O11 117.2(4) 2_494 .
O41 Zn11 N3 112.5(7) . .
O36 Zn11 N3 108.8(6) 2_494 .
O11 Zn11 N3 111.2(6) . .
O41 Zn11 Zn13 58.2(4) . .
O36 Zn11 Zn13 124.2(3) 2_494 .
O11 Zn11 Zn13 118.3(3) . .
N3 Zn11 Zn13 54.5(6) . .
O16 Zn12 N2 109.0(6) . .
O16 Zn12 O31 107.7(4) . .
N2 Zn12 O31 101.2(6) . .
O16 Zn12 N2A 124.2(12) . .
N2 Zn12 N2A 22.7(11) . .
O31 Zn12 N2A 108.2(11) . .
O16 Zn12 O42 101.8(5) . .
N2 Zn12 O42 132.3(7) . .
O31 Zn12 O42 103.1(5) . .
N2A Zn12 O42 109.8(13) . .
O16 Zn12 Zn14 127.2(3) . .
N2 Zn12 Zn14 86.1(6) . .
O31 Zn12 Zn14 118.7(3) . .
N2A Zn12 Zn14 63.6(12) . .
O42 Zn12 Zn14 46.2(5) . .
N3 Zn13 O41 113.8(7) . .
N3 Zn13 O5 109.8(7) . 2_494
O41 Zn13 O5 96.5(5) . 2_494
N3 Zn13 O17 129.7(7) . .
O41 Zn13 O17 96.2(5) . .
O5 Zn13 O17 105.4(4) 2_494 .
N3 Zn13 Zn11 61.0(6) . .
O41 Zn13 Zn11 53.1(5) . .
O5 Zn13 Zn11 119.1(4) 2_494 .
O17 Zn13 Zn11 126.6(4) . .
O42 Zn14 Zn12 65.0(5) . .
O42 Zn14 O24 107.1(7) . 2_4:5
Zn12 Zn14 O24 125.6(5) . 2_4:5
O42 Zn14 N2A 121.8(13) . .
Zn12 Zn14 N2A 56.9(11) . .
O24 Zn14 N2A 104.2(12) 2_4:5 .
O42 Zn14 O1 105.5(6) . 2_4:4
Zn12 Zn14 O1 120.8(4) . 2_4:4
O24 Zn14 O1 113.2(5) 2_4:5 2_4:4
N2A Zn14 O1 105.3(11) . 2_4:4
O8 P1 O18 111.2(6) . .
O8 P1 O26 109.4(5) . .
O18 P1 O26 112.0(6) . .
O8 P1 O11 110.8(6) . .
O18 P1 O11 106.1(5) . .
O26 P1 O11 107.3(5) . .
O40 P2 O33 108.3(6) . .
O40 P2 O6 110.6(5) . .
O33 P2 O6 108.2(6) . .
O40 P2 O10 107.8(6) . .
O33 P2 O10 109.6(6) . .
O6 P2 O10 112.3(5) . .
O1 P3 O38 106.1(6) 2_4:4 .
O1 P3 O15 109.2(6) 2_4:4 .
O38 P3 O15 111.6(6) . .
O1 P3 O29 110.4(7) 2_4:4 2_4:4
O38 P3 O29 108.7(6) . 2_4:4
O15 P3 O29 110.7(7) . 2_4:4
O2 P4 O25 109.4(5) . .
O2 P4 O30 110.0(5) . .
O25 P4 O30 106.8(5) . .
O2 P4 O21 109.2(5) . 2_4:5
O25 P4 O21 110.3(5) . 2_4:5
O30 P4 O21 111.1(6) . 2_4:5
O4 P5 O23 111.7(6) . 2_4:5
O4 P5 O20 110.3(5) . 1_565
O23 P5 O20 109.5(6) 2_4:5 1_565
O4 P5 O31 110.9(6) . .
O23 P5 O31 108.4(5) 2_4:5 .
O20 P5 O31 105.9(5) 1_565 .
O9 P6 O35 111.5(6) . .
O9 P6 O5 110.8(5) . .
O35 P6 O5 109.6(5) . .
O9 P6 O14 107.5(5) . 2_5:5
O35 P6 O14 110.2(5) . 2_5:5
O5 P6 O14 107.0(5) . 2_5:5
O22 P7 O32 108.2(6) . .
O22 P7 O39 111.6(6) . .
O32 P7 O39 108.8(6) . .
O22 P7 O16 110.5(6) . .
O32 P7 O16 108.8(5) . .
O39 P7 O16 108.9(5) . .
O3 P8 O37 108.1(6) 1_554 .
O3 P8 O13 108.1(6) 1_554 .
O37 P8 O13 111.3(6) . .
O3 P8 O24 111.0(6) 1_554 .
O37 P8 O24 110.4(6) . .
O13 P8 O24 108.1(6) . .
O34 P9 O17 109.9(6) 1_455 .
O34 P9 O7 108.7(6) 1_455 2_494
O17 P9 O7 108.5(5) . 2_494
O34 P9 O28 110.0(6) 1_455 .
O17 P9 O28 110.5(5) . .
O7 P9 O28 109.4(5) 2_494 .
O19 P10 O36 107.1(5) . 1_455
O19 P10 O27 111.0(6) . .
O36 P10 O27 111.5(6) 1_455 .
O19 P10 O12 110.1(5) . 2_495
O36 P10 O12 110.1(6) 1_455 2_495
O27 P10 O12 107.1(5) . 2_495
P3 O1 Zn1 140.3(8) 2_5:5 .
P3 O1 Zn14 108.0(6) 2_5:5 2_5:5
Zn1 O1 Zn14 109.6(6) . 2_5:5
P4 O2 Zn1 135.4(6) . .
P8 O3 Zn1 147.0(6) 1_556 .
P5 O4 Zn1 134.3(6) . .
P6 O5 Zn2 130.3(6) . .
P6 O5 Zn13 119.0(5) . 2_595
Zn2 O5 Zn13 108.5(5) . 2_595
P2 O6 Zn2 125.0(5) . .
P9 O7 Zn2 141.1(6) 2_595 .
P1 O8 Zn2 142.7(8) . .
P6 O9 Zn3 136.8(6) . .
P2 O10 Zn3 131.6(6) . .
P1 O11 Zn3 132.2(6) . .
P1 O11 Zn11 114.2(5) . .
Zn3 O11 Zn11 112.5(5) . .
P10 O12 Zn3 147.0(6) 2_594 .
P8 O13 Zn4 136.4(6) . .
P6 O14 Zn4 143.3(6) 2_4:4 .
P3 O15 Zn4 137.8(6) . .
P7 O16 Zn4 126.3(5) . .
P7 O16 Zn12 122.5(5) . .
Zn4 O16 Zn12 106.1(4) . .
P9 O17 Zn5 128.5(6) . .
P9 O17 Zn13 126.3(6) . .
Zn5 O17 Zn13 102.9(4) . .
P1 O18 Zn5 139.8(6) . .
P10 O19 Zn5 129.7(6) . .
P5 O20 Zn5 145.1(6) 1_545 .
P4 O21 Zn6 123.9(5) 2_5:4 .
P7 O22 Zn6 132.5(6) . .
P5 O23 Zn6 134.6(6) 2_5:4 .
P8 O24 Zn6 128.6(7) . .
P8 O24 Zn14 122.5(7) . 2_5:4
Zn6 O24 Zn14 108.2(5) . 2_5:4
P4 O25 Zn7 145.1(6) . .
P1 O26 Zn7 131.5(6) . .
P10 O27 Zn7 137.1(6) . .
P9 O28 Zn7 129.4(5) . .
P3 O29 Zn8 132.5(7) 2_5:5 .
P4 O30 Zn8 130.6(6) . .
P5 O31 Zn8 128.3(5) . .
P5 O31 Zn12 122.9(5) . .
Zn8 O31 Zn12 106.4(4) . .
P7 O32 Zn8 142.9(6) . .
P2 O33 Zn9 128.8(6) . .
P9 O34 Zn9 140.7(7) 1_655 .
P6 O35 Zn9 128.3(6) . .
P10 O36 Zn9 125.0(6) 1_655 .
P10 O36 Zn11 123.7(6) 1_655 2_595
Zn9 O36 Zn11 108.8(5) . 2_595
P8 O37 Zn10 137.7(7) . .
P3 O38 Zn10 133.4(6) . .
P7 O39 Zn10 135.6(6) . .
P2 O40 Zn10 146.8(7) . 2_595
Zn11 O41 Zn13 68.7(5) . .
Zn14 O42 Zn12 68.8(6) . .
C12 N8 H25 109.5(8) . .
C12 N8 H23 109.5(8) . .
H25 N8 H23 109.5 . .
C12 N8 H22 109.5(7) . .
H25 N8 H22 109.5 . .
H23 N8 H22 109.5 . .
C10 N7 H15 109.5(8) . .
C10 N7 H14 109.5(7) . .
H15 N7 H14 109.5 . .
C10 N7 H13 109.5(8) . .
H15 N7 H13 109.5 . .
H14 N7 H13 109.5 . .
C9 N6 H12 109.5(8) . .
C9 N6 H11 109.5(8) . .
H12 N6 H11 109.5 . .
C9 N6 H10 109.5(7) . .
H12 N6 H10 109.5 . .
H11 N6 H10 109.5 . .
C7 N5 H3 109.5(7) . .
C7 N5 H2 109.5(7) . .
H3 N5 H2 109.5 . .
C7 N5 H1 109.5(8) . .
H3 N5 H1 109.5 . .
H2 N5 H1 109.5 . .
N8 C12 C11 111.3(13) . .
N8 C12 H20 109.4(7) . .
C11 C12 H20 109.4(8) . .
N8 C12 H21 109.4(8) . .
C11 C12 H21 109.4(9) . .
H20 C12 H21 108.0 . .
C10 C11 C12 111.5(12) . .
C10 C11 H19 109.3(8) . .
C12 C11 H19 109.3(9) . .
C10 C11 H18 109.3(8) . .
C12 C11 H18 109.3(8) . .
H19 C11 H18 108.0 . .
C11 C10 N7 110.7(12) . .
C11 C10 H17 109.5(8) . .
N7 C10 H17 109.5(7) . .
C11 C10 H16 109.5(8) . .
N7 C10 H16 109.5(8) . .
H17 C10 H16 108.1 . .
N6 C9 C8 111.2(13) . .
N6 C9 H9 109.4(7) . .
C8 C9 H9 109.4(8) . .
N6 C9 H8 109.4(8) . .
C8 C9 H8 109.4(8) . .
H9 C9 H8 108.0 . .
C9 C8 C7 109.4(13) . .
C9 C8 H7 109.8(8) . .
C7 C8 H7 109.8(8) . .
C9 C8 H6 109.8(8) . .
C7 C8 H6 109.8(9) . .
H7 C8 H6 108.2 . .
C8 C7 N5 112.4(13) . .
C8 C7 H5 109.1(8) . .
N5 C7 H5 109.1(7) . .
C8 C7 H4 109.1(9) . .
N5 C7 H4 109.1(8) . .
H5 C7 H4 107.9 . .
C1 C2 C3 109.0(28) . .
N2A C3 C2 132.8(31) . .
N2A C3 N2 26.2(23) . .
C2 C3 N2 113.0(19) . .
N4 C6 C5 109.8(21) . .
C4A C4 C5 65.1(31) . .
C4A C4 N3 91.0(30) . .
C5 C4 N3 137.8(35) . .
C4 C4A C5 59.2(29) . .
C4 C4A N3 50.0(23) . .
C5 C4A N3 101.7(31) . .
C4 C5 C4A 55.7(29) . .
C4 C5 C6 143.4(39) . .
C4A C5 C6 97.5(34) . .
C2 C1 N1 120.6(30) . .
C4 N3 C4A 39.0(18) . .
C4 N3 Zn13 157.1(19) . .
C4A N3 Zn13 159.9(16) . .
C4 N3 Zn11 109.9(17) . .
C4A N3 Zn11 101.8(14) . .
Zn13 N3 Zn11 64.5(6) . .
N2A N2 C3 36.2(30) . .
N2A N2 Zn12 78.9(32) . .
C3 N2 Zn12 114.9(13) . .
N2 N2A C3 117.6(46) . .
N2 N2A Zn12 78.4(33) . .
C3 N2A Zn12 163.2(35) . .
N2 N2A Zn14 137.1(41) . .
C3 N2A Zn14 103.8(31) . .
Zn12 N2A Zn14 59.5(10) . .

loop_
_geom_bond_atom_site_label_1
_geom_bond_atom_site_label_2
_geom_bond_distance
_geom_bond_site_symmetry_2
Zn1 O2 1.917(9) .
Zn1 O1 1.931(11) .
Zn1 O3 1.933(9) .
Zn1 O4 1.965(9) .
Zn2 O5 1.908(9) .
Zn2 O7 1.926(9) .
Zn2 O8 1.952(11) .
Zn2 O6 1.968(9) .
Zn3 O12 1.929(9) .
Zn3 O9 1.931(10) .
Zn3 O10 1.934(9) .
Zn3 O11 1.969(9) .
Zn4 O13 1.867(10) .
Zn4 O15 1.915(10) .
Zn4 O14 1.931(8) .
Zn4 O16 1.965(9) .
Zn5 O19 1.925(9) .
Zn5 O20 1.934(8) .
Zn5 O17 1.952(9) .
Zn5 O18 1.954(9) .
Zn6 O21 1.954(9) .
Zn6 O22 1.955(10) .
Zn6 O23 1.965(9) .
Zn6 O24 1.985(11) .
Zn7 O25 1.894(9) .
Zn7 O28 1.935(9) .
Zn7 O26 1.958(10) .
Zn7 O27 1.958(9) .
Zn8 O29 1.905(10) .
Zn8 O32 1.940(9) .
Zn8 O30 1.950(9) .
Zn8 O31 1.962(9) .
Zn9 O34 1.905(12) .
Zn9 O33 1.960(9) .
Zn9 O35 1.980(9) .
Zn9 O36 2.030(10) .
Zn10 O40 1.917(8) 2_494
Zn10 O37 1.927(10) .
Zn10 O38 1.941(9) .
Zn10 O39 1.946(10) .
Zn11 O41 1.876(15) .
Zn11 O36 2.059(11) 2_494
Zn11 O11 2.065(10) .
Zn11 N3 2.12(2) .
Zn11 Zn13 2.185(6) .
Zn12 O16 2.018(9) .
Zn12 N2 2.04(2) .
Zn12 O31 2.044(9) .
Zn12 N2A 2.04(4) .
Zn12 O42 2.045(13) .
Zn12 Zn14 2.103(7) .
Zn13 N3 1.97(2) .
Zn13 O41 1.994(14) .
Zn13 O5 2.100(11) 2_494
Zn13 O17 2.104(11) .
Zn14 O42 1.63(2) .
Zn14 O24 2.104(14) 2_4:5
Zn14 N2A 2.19(4) .
Zn14 O1 2.262(14) 2_4:4
P1 O8 1.489(11) .
P1 O18 1.517(9) .
P1 O26 1.541(9) .
P1 O11 1.548(10) .
P2 O40 1.511(9) .
P2 O33 1.531(10) .
P2 O6 1.536(10) .
P2 O10 1.561(10) .
P3 O1 1.515(12) 2_4:4
P3 O38 1.528(9) .
P3 O15 1.536(10) .
P3 O29 1.544(11) 2_4:4
P4 O2 1.525(10) .
P4 O25 1.527(9) .
P4 O30 1.547(10) .
P4 O21 1.563(9) 2_4:5
P5 O4 1.508(10) .
P5 O23 1.526(10) 2_4:5
P5 O20 1.541(8) 1_565
P5 O31 1.566(10) .
P6 O9 1.532(11) .
P6 O35 1.545(11) .
P6 O5 1.545(10) .
P6 O14 1.547(9) 2_5:5
P7 O22 1.511(10) .
P7 O32 1.513(10) .
P7 O39 1.525(9) .
P7 O16 1.563(9) .
P8 O3 1.515(9) 1_554
P8 O37 1.522(10) .
P8 O13 1.530(10) .
P8 O24 1.566(11) .
P9 O34 1.524(12) 1_455
P9 O17 1.540(10) .
P9 O7 1.543(10) 2_494
P9 O28 1.545(9) .
P10 O19 1.518(10) .
P10 O36 1.525(11) 1_455
P10 O27 1.533(9) .
P10 O12 1.538(9) 2_495
O1 P3 1.515(12) 2_5:5
O1 Zn14 2.262(14) 2_5:5
O3 P8 1.515(9) 1_556
O5 Zn13 2.100(11) 2_595
O7 P9 1.543(10) 2_595
O12 P10 1.538(9) 2_594
O14 P6 1.547(9) 2_4:4
O20 P5 1.541(8) 1_545
O21 P4 1.563(9) 2_5:4
O23 P5 1.526(10) 2_5:4
O24 Zn14 2.104(14) 2_5:4
O29 P3 1.544(10) 2_5:5
O34 P9 1.524(12) 1_655
O36 P10 1.525(11) 1_655
O36 Zn11 2.059(11) 2_595
O40 Zn10 1.917(8) 2_595
N8 C12 1.48(2) .
N8 H25 0.89 .
N8 H23 0.89 .
N8 H22 0.89 .
N7 C10 1.52(2) .
N7 H15 0.89 .
N7 H14 0.89 .
N7 H13 0.89 .
N6 C9 1.48(2) .
N6 H12 0.89 .
N6 H11 0.89 .
N6 H10 0.89 .
N5 C7 1.52(2) .
N5 H3 0.89 .
N5 H2 0.89 .
N5 H1 0.89 .
C12 C11 1.52(2) .
C12 H20 0.97 .
C12 H21 0.97 .
C11 C10 1.50(2) .
C11 H19 0.97 .
C11 H18 0.97 .
C10 H17 0.97 .
C10 H16 0.97 .
C9 C8 1.49(2) .
C9 H9 0.97 .
C9 H8 0.97 .
C8 C7 1.52(2) .
C8 H7 0.97 .
C8 H6 0.97 .
C7 H5 0.97 .
C7 H4 0.97 .
C2 C1 1.31(4) .
C2 C3 1.45(3) .
C3 N2A 1.08(4) .
C3 N2 1.61(3) .
N4 C6 1.42(2) .
N1 C1 1.64(4) .
C6 C5 1.48(4) .
C4 C4A 1.21(5) .
C4 C5 1.26(5) .
C4 N3 1.47(4) .
C4A C5 1.33(6) .
C4A N3 1.92(4) .
N2 N2A 0.80(4) .
